data_7036514
loop_
_publ_author_name
'Manrique, Ester'
'Poater, Albert'
'Fontrodona, Xavier'
'Sol\`a, Miquel'
'Rodr\'iguez, Montserrat'
'Romero, Isabel'

_publ_section_title
;
 Reusable manganese compounds containing pyrazole-based ligands for olefin
 epoxidation reactions.
;
_journal_issue 40
_journal_name_full 'Dalton transactions (Cambridge, England : 2003)'
_journal_page_first 17529
_journal_page_last 17543
_journal_paper_doi 10.1039/c5dt02787j
_journal_volume 44
_journal_year 2015
_chemical_formula_moiety 'C24 H28 Mn N6 O8'
_chemical_formula_sum 'C24 H28 Mn N6 O8'
_chemical_formula_weight 583.46
_chemical_name_systematic
; 
 ? 
;
_space_group_IT_number 60
_symmetry_cell_setting orthorhombic
_symmetry_space_group_name_Hall '-P 2n 2ab'
_symmetry_space_group_name_H-M 'P b c n'
_atom_sites_solution_hydrogens geom
_atom_sites_solution_primary direct
_atom_sites_solution_secondary difmap
_audit_creation_method SHELXL-97
_audit_update_record
;
2014-10-31 deposited with the CCDC.
2015-09-11 downloaded from the CCDC.
;
_cell_angle_alpha 90.00
_cell_angle_beta 90.00
_cell_angle_gamma 90.00
_cell_formula_units_Z 4
_cell_length_a 13.439(3)
_cell_length_b 10.422(3)
_cell_length_c 20.069(5)
_cell_measurement_reflns_used 3506
_cell_measurement_temperature 298(2)
_cell_measurement_theta_max 22.96
_cell_measurement_theta_min 2.47
_cell_volume 2810.9(12)
_computing_cell_refinement 'Bruker SMART'
_computing_data_collection 'Bruker SMART'
_computing_data_reduction 'Bruker SAINT'
_computing_molecular_graphics 'Bruker SHELXTL'
_computing_publication_material 'Bruker SHELXTL'
_computing_structure_refinement 'SHELXL-97 (Sheldrick, 1997)'
_computing_structure_solution 'SHELXS-97 (Sheldrick, 1990)'
_diffrn_ambient_temperature 298(2)
_diffrn_measured_fraction_theta_full 0.991
_diffrn_measured_fraction_theta_max 0.991
_diffrn_measurement_device_type 'CCD area detector'
_diffrn_measurement_method 'phi and omega scans'
_diffrn_radiation_monochromator graphite
_diffrn_radiation_source 'fine-focus sealed tube'
_diffrn_radiation_type MoK\a
_diffrn_radiation_wavelength 0.71073
_diffrn_reflns_av_R_equivalents 0.1204
_diffrn_reflns_av_sigmaI/netI 0.0557
_diffrn_reflns_limit_h_max 17
_diffrn_reflns_limit_h_min -17
_diffrn_reflns_limit_k_max 13
_diffrn_reflns_limit_k_min -13
_diffrn_reflns_limit_l_max 26
_diffrn_reflns_limit_l_min -26
_diffrn_reflns_number 40443
_diffrn_reflns_theta_full 28.30
_diffrn_reflns_theta_max 28.30
_diffrn_reflns_theta_min 2.03
_exptl_absorpt_coefficient_mu 0.525
_exptl_absorpt_correction_T_max 1.0
_exptl_absorpt_correction_T_min 0.401869
_exptl_absorpt_correction_type empirical
_exptl_absorpt_process_details 'SADABS v2.10 BRUKER 2001'
_exptl_crystal_colour colorless
_exptl_crystal_density_diffrn 1.379
_exptl_crystal_density_method 'not measured'
_exptl_crystal_description prism
_exptl_crystal_F_000 1212
_exptl_crystal_size_max 0.40
_exptl_crystal_size_mid 0.20
_exptl_crystal_size_min 0.10
_refine_diff_density_max 0.244
_refine_diff_density_min -0.205
_refine_diff_density_rms 0.048
_refine_ls_extinction_method none
_refine_ls_goodness_of_fit_ref 1.005
_refine_ls_hydrogen_treatment mixed
_refine_ls_matrix_type full
_refine_ls_number_parameters 187
_refine_ls_number_reflns 3467
_refine_ls_number_restraints 0
_refine_ls_restrained_S_all 1.005
_refine_ls_R_factor_all 0.0900
_refine_ls_R_factor_gt 0.0468
_refine_ls_shift/su_max 0.001
_refine_ls_shift/su_mean 0.000
_refine_ls_structure_factor_coef Fsqd
_refine_ls_weighting_details 'calc w=1/[\s^2^(Fo^2^)+(0.0504P)^2^+0.3540P] where P=(Fo^2^+2Fc^2^)/3'
_refine_ls_weighting_scheme calc
_refine_ls_wR_factor_gt 0.1022
_refine_ls_wR_factor_ref 0.1223
_reflns_number_gt 2102
_reflns_number_total 3467
_reflns_threshold_expression >2sigma(I)
_cod_data_source_file c5dt02787j2.cif
_cod_data_source_block e_c03
_cod_depositor_comments
;
The following automatic conversions were performed:

'_symmetry_cell_setting' value 'Orthorhombic' changed to
'orthorhombic' according to
/usr/data/users/saulius/crontab/automatic-downloads/rss-feeds/RSC/lib/dictionaries/cif_core.dic
dictionary named 'cif_core.dic' version 2.4.2 from 2011-04-26.

Automatic conversion script
Id: cif_fix_values 3271 2015-04-21 07:52:19Z andrius 

 Adding full bibliography for 7036512--7036517.cif.
;
_cod_original_cell_volume 2811.0(12)
_cod_original_sg_symbol_H-M Pbcn
_cod_database_code 7036514

loop_
_symmetry_equiv_pos_as_xyz
'x, y, z'
'-x+1/2, -y+1/2, z+1/2'
'-x, y, -z+1/2'
'x+1/2, -y+1/2, -z'
'-x, -y, -z'
'x-1/2, y-1/2, -z-1/2'
'x, -y, z-1/2'
'-x-1/2, y-1/2, z'

loop_
_atom_site_label
_atom_site_type_symbol
_atom_site_fract_x
_atom_site_fract_y
_atom_site_fract_z
_atom_site_U_iso_or_equiv
_atom_site_adp_type
_atom_site_occupancy
_atom_site_symmetry_multiplicity
_atom_site_calc_flag
_atom_site_refinement_flags
Mn1 Mn 0.5000 0.10731(4) 0.7500 0.03898(16) Uani 1 2 d S
O1 O 0.54258(13) 0.24564(16) 0.82246(10) 0.0623(5) Uani 1 1 d .
N1 N 0.43546(13) -0.06149(17) 0.68660(10) 0.0435(5) Uani 1 1 d .
H1 H 0.701(2) 0.181(3) 0.6502(15) 0.075(10) Uiso 1 1 d .
C1 C 0.48636(17) -0.1301(2) 0.64153(14) 0.0525(6) Uani 1 1 d .
H1A H 0.5511 -0.1057 0.6313 0.063 Uiso 1 1 calc R
N2 N 0.72306(16) 0.1247(2) 0.67509(12) 0.0531(6) Uani 1 1 d .
O2 O 0.42195(13) 0.26067(18) 0.89644(10) 0.0715(6) Uani 1 1 d .
C2 C 0.4466(2) -0.2352(2) 0.60992(14) 0.0627(8) Uani 1 1 d .
H2A H 0.4833 -0.2798 0.5782 0.075 Uiso 1 1 calc R
N3 N 0.65827(13) 0.06887(17) 0.71732(10) 0.0437(5) Uani 1 1 d .
C3 C 0.3523(2) -0.2731(3) 0.62566(15) 0.0657(8) Uani 1 1 d .
H3A H 0.3248 -0.3447 0.6051 0.079 Uiso 1 1 calc R
C4 C 0.29858(19) -0.2062(2) 0.67147(13) 0.0539(6) Uani 1 1 d .
H4A H 0.2344 -0.2316 0.6826 0.065 Uiso 1 1 calc R
C5 C 0.34130(16) -0.0995(2) 0.70120(12) 0.0409(5) Uani 1 1 d .
C6 C 0.71046(15) -0.0217(2) 0.74924(12) 0.0400(5) Uani 1 1 d .
C7 C 0.80972(17) -0.0226(3) 0.72633(15) 0.0594(7) Uani 1 1 d .
H7A H 0.8612 -0.0762 0.7400 0.071 Uiso 1 1 calc R
C8 C 0.81353(19) 0.0728(3) 0.67941(15) 0.0610(7) Uani 1 1 d .
H8A H 0.8692 0.0970 0.6550 0.073 Uiso 1 1 calc R
C9 C 0.50510(18) 0.2898(2) 0.87467(13) 0.0487(6) Uani 1 1 d .
C10 C 0.5656(2) 0.3844(3) 0.9144(2) 0.0946(12) Uani 1 1 d .
H10A H 0.5974 0.4438 0.8847 0.142 Uiso 1 1 calc R
H10B H 0.6153 0.3392 0.9396 0.142 Uiso 1 1 calc R
H10C H 0.5227 0.4303 0.9443 0.142 Uiso 1 1 calc R
O1W O 0.32278(16) 0.4087(2) 0.97469(11) 0.0757(6) Uani 1 1 d .
H1W H 0.363(3) 0.343(3) 0.9472(18) 0.125(13) Uiso 1 1 d .
C1W C 0.2283(2) 0.3870(3) 0.96705(15) 0.0664(8) Uani 1 1 d .
O2W O 0.19629(15) 0.3029(2) 0.93186(13) 0.0932(8) Uani 1 1 d .
C2W C 0.1619(3) 0.4774(4) 1.00541(19) 0.1001(12) Uani 1 1 d .
H2WA H 0.1043 0.4318 1.0209 0.150 Uiso 1 1 calc R
H2WB H 0.1414 0.5465 0.9769 0.150 Uiso 1 1 calc R
H2WC H 0.1977 0.5115 1.0428 0.150 Uiso 1 1 calc R

loop_
_atom_site_aniso_label
_atom_site_aniso_U_11
_atom_site_aniso_U_22
_atom_site_aniso_U_33
_atom_site_aniso_U_23
_atom_site_aniso_U_13
_atom_site_aniso_U_12
Mn1 0.0291(2) 0.0393(3) 0.0486(3) 0.000 0.0020(2) 0.000
O1 0.0531(10) 0.0616(11) 0.0720(14) -0.0220(10) 0.0106(10) -0.0134(9)
N1 0.0375(10) 0.0474(10) 0.0456(12) -0.0024(9) -0.0002(9) 0.0032(8)
C1 0.0415(14) 0.0627(16) 0.0533(16) -0.0090(12) 0.0017(12) 0.0053(11)
N2 0.0442(12) 0.0564(13) 0.0587(15) 0.0127(11) 0.0088(10) 0.0029(10)
O2 0.0477(11) 0.0897(14) 0.0771(14) -0.0285(11) 0.0095(10) -0.0160(9)
C2 0.0630(18) 0.0639(17) 0.0611(19) -0.0184(14) -0.0002(14) 0.0159(14)
N3 0.0359(10) 0.0455(10) 0.0497(13) 0.0045(9) 0.0040(9) 0.0002(8)
C3 0.0720(19) 0.0542(16) 0.071(2) -0.0162(14) -0.0111(16) 0.0013(14)
C4 0.0522(14) 0.0499(14) 0.0597(17) -0.0031(13) -0.0054(13) -0.0069(11)
C5 0.0385(12) 0.0397(12) 0.0444(14) 0.0027(10) -0.0061(10) -0.0004(9)
C6 0.0336(10) 0.0415(12) 0.0448(13) -0.0029(11) -0.0005(11) 0.0029(8)
C7 0.0415(14) 0.0636(17) 0.0731(19) 0.0025(15) 0.0059(13) 0.0114(12)
C8 0.0427(14) 0.0724(18) 0.068(2) 0.0094(15) 0.0189(13) 0.0025(12)
C9 0.0431(13) 0.0452(13) 0.0578(17) -0.0070(11) -0.0039(13) -0.0007(11)
C10 0.071(2) 0.100(3) 0.112(3) -0.054(2) 0.016(2) -0.0311(17)
O1W 0.0630(13) 0.0955(16) 0.0686(15) -0.0281(12) -0.0037(11) -0.0028(11)
C1W 0.0636(19) 0.077(2) 0.0584(19) -0.0079(16) -0.0071(15) 0.0137(15)
O2W 0.0571(12) 0.1049(17) 0.118(2) -0.0480(16) -0.0102(12) 0.0088(11)
C2W 0.089(2) 0.114(3) 0.098(3) -0.037(2) -0.007(2) 0.037(2)

loop_
_atom_type_symbol
_atom_type_description
_atom_type_scat_dispersion_real
_atom_type_scat_dispersion_imag
_atom_type_scat_source
C C 0.0033 0.0016 'International Tables Vol C Tables 4.2.6.8 and 6.1.1.4'
H H 0.0000 0.0000 'International Tables Vol C Tables 4.2.6.8 and 6.1.1.4'
N N 0.0061 0.0033 'International Tables Vol C Tables 4.2.6.8 and 6.1.1.4'
O O 0.0106 0.0060 'International Tables Vol C Tables 4.2.6.8 and 6.1.1.4'
Mn Mn 0.3368 0.7283 'International Tables Vol C Tables 4.2.6.8 and 6.1.1.4'

loop_
_geom_angle_atom_site_label_1
_geom_angle_atom_site_label_2
_geom_angle_atom_site_label_3
_geom_angle
_geom_angle_site_symmetry_1
_geom_angle_site_symmetry_3
O1 Mn1 O1 94.61(11) . 3_656
O1 Mn1 N3 100.07(7) . 3_656
O1 Mn1 N3 93.75(7) 3_656 3_656
O1 Mn1 N3 93.75(7) . .
O1 Mn1 N3 100.07(7) 3_656 .
N3 Mn1 N3 159.59(9) 3_656 .
O1 Mn1 N1 169.20(7) . .
O1 Mn1 N1 92.19(7) 3_656 .
N3 Mn1 N1 71.08(7) 3_656 .
N3 Mn1 N1 93.31(7) . .
O1 Mn1 N1 92.19(7) . 3_656
O1 Mn1 N1 169.20(7) 3_656 3_656
N3 Mn1 N1 93.31(7) 3_656 3_656
N3 Mn1 N1 71.08(7) . 3_656
N1 Mn1 N1 82.39(9) . 3_656
C9 O1 Mn1 135.59(16) . .
C1 N1 C5 117.7(2) . .
C1 N1 Mn1 125.41(15) . .
C5 N1 Mn1 116.59(15) . .
N1 C1 C2 122.6(2) . .
N1 C1 H1A 118.7 . .
C2 C1 H1A 118.7 . .
C8 N2 N3 111.9(2) . .
C8 N2 H1 131(2) . .
N3 N2 H1 117(2) . .
C3 C2 C1 119.0(2) . .
C3 C2 H2A 120.5 . .
C1 C2 H2A 120.5 . .
C6 N3 N2 105.46(18) . .
C6 N3 Mn1 118.60(15) . .
N2 N3 Mn1 135.56(15) . .
C4 C3 C2 120.1(3) . .
C4 C3 H3A 120.0 . .
C2 C3 H3A 120.0 . .
C3 C4 C5 118.8(2) . .
C3 C4 H4A 120.6 . .
C5 C4 H4A 120.6 . .
N1 C5 C4 121.8(2) . .
N1 C5 C6 115.41(19) . 3_656
C4 C5 C6 122.8(2) . 3_656
N3 C6 C7 110.1(2) . .
N3 C6 C5 117.90(18) . 3_656
C7 C6 C5 132.0(2) . 3_656
C8 C7 C6 104.7(2) . .
C8 C7 H7A 127.6 . .
C6 C7 H7A 127.6 . .
N2 C8 C7 107.7(2) . .
N2 C8 H8A 126.1 . .
C7 C8 H8A 126.1 . .
O2 C9 O1 124.7(2) . .
O2 C9 C10 117.4(2) . .
O1 C9 C10 117.9(2) . .
C9 C10 H10A 109.5 . .
C9 C10 H10B 109.5 . .
H10A C10 H10B 109.5 . .
C9 C10 H10C 109.5 . .
H10A C10 H10C 109.5 . .
H10B C10 H10C 109.5 . .
C1W O1W H1W 109(2) . .
O2W C1W O1W 123.0(3) . .
O2W C1W C2W 122.8(3) . .
O1W C1W C2W 114.2(3) . .
C1W C2W H2WA 109.5 . .
C1W C2W H2WB 109.5 . .
H2WA C2W H2WB 109.5 . .
C1W C2W H2WC 109.5 . .
H2WA C2W H2WC 109.5 . .
H2WB C2W H2WC 109.5 . .

loop_
_geom_bond_atom_site_label_1
_geom_bond_atom_site_label_2
_geom_bond_distance
_geom_bond_site_symmetry_2
Mn1 O1 2.1262(18) .
Mn1 O1 2.1262(18) 3_656
Mn1 N3 2.2616(18) 3_656
Mn1 N3 2.2616(18) .
Mn1 N1 2.3381(19) .
Mn1 N1 2.3381(19) 3_656
O1 C9 1.250(3) .
N1 C1 1.341(3) .
N1 C5 1.358(3) .
C1 C2 1.374(3) .
C1 H1A 0.9300 .
N2 C8 1.333(3) .
N2 N3 1.347(3) .
N2 H1 0.83(3) .
O2 C9 1.238(3) .
C2 C3 1.364(4) .
C2 H2A 0.9300 .
N3 C6 1.339(3) .
C3 C4 1.361(4) .
C3 H3A 0.9300 .
C4 C5 1.386(3) .
C4 H4A 0.9300 .
C5 C6 1.460(3) 3_656
C6 C7 1.411(3) .
C6 C5 1.460(3) 3_656
C7 C8 1.371(4) .
C7 H7A 0.9300 .
C8 H8A 0.9300 .
C9 C10 1.507(3) .
C10 H10A 0.9600 .
C10 H10B 0.9600 .
C10 H10C 0.9600 .
O1W C1W 1.298(3) .
O1W H1W 1.04(4) .
C1W O2W 1.206(3) .
C1W C2W 1.509(4) .
C2W H2WA 0.9600 .
C2W H2WB 0.9600 .
C2W H2WC 0.9600 .

loop_
_geom_torsion_atom_site_label_1
_geom_torsion_atom_site_label_2
_geom_torsion_atom_site_label_3
_geom_torsion_atom_site_label_4
_geom_torsion
_geom_torsion_site_symmetry_1
_geom_torsion_site_symmetry_4
O1 Mn1 O1 C9 103.1(3) 3_656 .
N3 Mn1 O1 C9 8.4(3) 3_656 .
N3 Mn1 O1 C9 -156.5(2) . .
N1 Mn1 O1 C9 -25.8(5) . .
N1 Mn1 O1 C9 -85.3(2) 3_656 .
O1 Mn1 N1 C1 -139.9(3) . .
O1 Mn1 N1 C1 91.1(2) 3_656 .
N3 Mn1 N1 C1 -175.7(2) 3_656 .
N3 Mn1 N1 C1 -9.1(2) . .
N1 Mn1 N1 C1 -79.52(19) 3_656 .
O1 Mn1 N1 C5 34.1(4) . .
O1 Mn1 N1 C5 -94.97(16) 3_656 .
N3 Mn1 N1 C5 -1.76(15) 3_656 .
N3 Mn1 N1 C5 164.80(16) . .
N1 Mn1 N1 C5 94.40(16) 3_656 .
C5 N1 C1 C2 0.5(4) . .
Mn1 N1 C1 C2 174.37(19) . .
N1 C1 C2 C3 -1.3(4) . .
C8 N2 N3 C6 -0.1(3) . .
C8 N2 N3 Mn1 172.42(19) . .
O1 Mn1 N3 C6 88.59(17) . .
O1 Mn1 N3 C6 -176.05(16) 3_656 .
N3 Mn1 N3 C6 -44.15(16) 3_656 .
N1 Mn1 N3 C6 -83.24(17) . .
N1 Mn1 N3 C6 -2.44(16) 3_656 .
O1 Mn1 N3 N2 -83.2(2) . .
O1 Mn1 N3 N2 12.2(2) 3_656 .
N3 Mn1 N3 N2 144.1(2) 3_656 .
N1 Mn1 N3 N2 105.0(2) . .
N1 Mn1 N3 N2 -174.2(2) 3_656 .
C1 C2 C3 C4 0.8(4) . .
C2 C3 C4 C5 0.3(4) . .
C1 N1 C5 C4 0.7(3) . .
Mn1 N1 C5 C4 -173.75(18) . .
C1 N1 C5 C6 179.7(2) . 3_656
Mn1 N1 C5 C6 5.3(2) . 3_656
C3 C4 C5 N1 -1.0(4) . .
C3 C4 C5 C6 179.9(2) . 3_656
N2 N3 C6 C7 -0.2(3) . .
Mn1 N3 C6 C7 -174.20(16) . .
N2 N3 C6 C5 -179.77(19) . 3_656
Mn1 N3 C6 C5 6.2(3) . 3_656
N3 C6 C7 C8 0.4(3) . .
C5 C6 C7 C8 179.9(2) 3_656 .
N3 N2 C8 C7 0.3(3) . .
C6 C7 C8 N2 -0.4(3) . .
Mn1 O1 C9 O2 -3.2(4) . .
Mn1 O1 C9 C10 176.3(2) . .
